data_4033180
loop_
_publ_author_name
'Rarig, Robert-Andr\'e F'
'Nelson, John M.'
'Vedejs, Edwin'

_publ_section_title
;
 Synthesis of a Nonracemic C2-Symmetric Tetrahydro-1,4-azaborine and
 Evaluation of Hydroboration Enantioselectivity.
;
_journal_issue 23
_journal_name_full 'The Journal of organic chemistry'
_journal_page_first 12757
_journal_page_last 12762
_journal_paper_doi 10.1021/acs.joc.7b01904
_journal_volume 82
_journal_year 2017
_chemical_formula_moiety 'C24 H38 B N3 O2 S'
_chemical_formula_sum 'C24 H38 B N3 O2 S'
_chemical_formula_weight 443.44
_chemical_name_systematic
;
 ?
;
_space_group_IT_number 14
_symmetry_cell_setting monoclinic
_symmetry_space_group_name_Hall '-P 2yn'
_symmetry_space_group_name_H-M 'P 1 21/n 1'
_atom_sites_solution_hydrogens geom
_atom_sites_solution_primary direct
_atom_sites_solution_secondary difmap
_audit_creation_method SHELXL-97
_cell_angle_alpha 90.00
_cell_angle_beta 94.8280(10)
_cell_angle_gamma 90.00
_cell_formula_units_Z 4
_cell_length_a 10.8079(6)
_cell_length_b 15.5573(9)
_cell_length_c 14.4369(9)
_cell_measurement_reflns_used 9920
_cell_measurement_temperature 85(2)
_cell_measurement_theta_max 23.27
_cell_measurement_theta_min 2.30
_cell_volume 2418.8(2)
_computing_cell_refinement 'Bruker SAINT'
_computing_data_collection 'Bruker SMART-APEX'
_computing_data_reduction 'Bruker SAINT'
_computing_molecular_graphics 'Bruker SHELXTL'
_computing_publication_material 'Bruker SHELXTL'
_computing_structure_refinement 'Bruker SHELXTL'
_computing_structure_solution 'Bruker SHELXTL'
_diffrn_ambient_temperature 85(2)
_diffrn_measured_fraction_theta_full 0.997
_diffrn_measured_fraction_theta_max 0.997
_diffrn_measurement_device_type 'CCD area detector'
_diffrn_measurement_method 'phi and omega scans'
_diffrn_radiation_monochromator graphite
_diffrn_radiation_source 'fine-focus sealed tube'
_diffrn_radiation_type MoK\a
_diffrn_radiation_wavelength 0.71073
_diffrn_reflns_av_R_equivalents 0.0410
_diffrn_reflns_av_sigmaI/netI 0.0206
_diffrn_reflns_limit_h_max 14
_diffrn_reflns_limit_h_min -14
_diffrn_reflns_limit_k_max 20
_diffrn_reflns_limit_k_min -20
_diffrn_reflns_limit_l_max 19
_diffrn_reflns_limit_l_min -19
_diffrn_reflns_number 60671
_diffrn_reflns_theta_full 28.41
_diffrn_reflns_theta_max 28.41
_diffrn_reflns_theta_min 1.93
_exptl_absorpt_coefficient_mu 0.159
_exptl_absorpt_correction_T_max 0.9735
_exptl_absorpt_correction_T_min 0.9342
_exptl_absorpt_correction_type multi-scan
_exptl_absorpt_process_details
;
  Blessing, R. Acta Cryst. (1995) A51 33-38.
  Sheldrick, G.  SADABS (Version 2.10) Bruker/Siemens area
  detector absorption and other corrections, University of
  Gottingen, Germany 2003.
;
_exptl_crystal_colour colorless
_exptl_crystal_density_diffrn 1.218
_exptl_crystal_density_method 'not measured'
_exptl_crystal_description block
_exptl_crystal_F_000 960
_exptl_crystal_size_max 0.42
_exptl_crystal_size_mid 0.29
_exptl_crystal_size_min 0.17
_refine_diff_density_max 0.761
_refine_diff_density_min -0.410
_refine_diff_density_rms 0.070
_refine_ls_extinction_method none
_refine_ls_goodness_of_fit_ref 1.025
_refine_ls_hydrogen_treatment mixed
_refine_ls_matrix_type full
_refine_ls_number_parameters 291
_refine_ls_number_reflns 6068
_refine_ls_number_restraints 0
_refine_ls_restrained_S_all 1.025
_refine_ls_R_factor_all 0.0681
_refine_ls_R_factor_gt 0.0608
_refine_ls_shift/su_max 0.005
_refine_ls_shift/su_mean 0.001
_refine_ls_structure_factor_coef Fsqd
_refine_ls_weighting_details 'calc w=1/[\s^2^(Fo^2^)+(0.0774P)^2^+2.9893P] where P=(Fo^2^+2Fc^2^)/3'
_refine_ls_weighting_scheme calc
_refine_ls_wR_factor_gt 0.1589
_refine_ls_wR_factor_ref 0.1652
_reflns_number_gt 5327
_reflns_number_total 6068
_reflns_threshold_expression >2sigma(I)
_cod_data_source_file jo7b01904_si_002.cif
_cod_data_source_block jn166
_cod_depositor_comments
;
The following automatic conversions were performed:

'_symmetry_cell_setting' value 'Monoclinic' changed to 'monoclinic'
according to
/home/data/users/saulius/crontab/automatic-downloads/rss-feeds/ACS/lib/dictionaries/cif_core.dic
dictionary named 'cif_core.dic' version 2.4.2 from 2011-04-26.

Automatic conversion script
Id: cif_fix_values 4973 2017-02-22 13:04:09Z antanas 

 Adding full bibliography for 4033180--4033181.cif.
;
_cod_original_sg_symbol_H-M P2(1)/n
_cod_database_code 4033180

loop_
_symmetry_equiv_pos_as_xyz
'x, y, z'
'-x+1/2, y+1/2, -z+1/2'
'-x, -y, -z'
'x-1/2, -y-1/2, z-1/2'

loop_
_atom_site_label
_atom_site_type_symbol
_atom_site_fract_x
_atom_site_fract_y
_atom_site_fract_z
_atom_site_U_iso_or_equiv
_atom_site_adp_type
_atom_site_occupancy
_atom_site_symmetry_multiplicity
_atom_site_calc_flag
_atom_site_refinement_flags
S1 S 0.33715(4) 0.18360(3) 0.39915(3) 0.02619(14) Uani 1 1 d .
O1 O 0.31552(13) 0.09952(10) 0.36019(13) 0.0374(4) Uani 1 1 d .
O2 O 0.32610(14) 0.19670(13) 0.49644(11) 0.0394(4) Uani 1 1 d .
N1 N 0.47646(13) 0.21311(11) 0.37855(11) 0.0217(3) Uani 1 1 d .
N2 N 0.80817(13) 0.18659(10) 0.42206(10) 0.0187(3) Uani 1 1 d .
N3 N 1.01046(14) 0.05524(11) 0.63697(11) 0.0237(3) Uani 1 1 d .
B1 B 0.73042(18) 0.24660(14) 0.34718(14) 0.0215(4) Uani 1 1 d .
H1A H 0.804(2) 0.2784(16) 0.3084(17) 0.029(6) Uiso 1 1 d .
C1 C 0.52722(19) 0.28788(16) 0.42988(15) 0.0324(5) Uani 1 1 d .
H1B H 0.5370 0.2737 0.4970 0.039 Uiso 1 1 calc R
H1C H 0.4672 0.3359 0.4214 0.039 Uiso 1 1 calc R
C2 C 0.65124(18) 0.31727(13) 0.39987(16) 0.0288(4) Uani 1 1 d .
H2B H 0.6288 0.3615 0.3511 0.035 Uiso 1 1 calc R
C3 C 0.64060(17) 0.18748(15) 0.27474(13) 0.0284(4) Uani 1 1 d .
H3A H 0.6514 0.1271 0.2978 0.034 Uiso 1 1 calc R
C4 C 0.50570(18) 0.20769(16) 0.28018(14) 0.0318(5) Uani 1 1 d .
H4A H 0.4856 0.2630 0.2486 0.038 Uiso 1 1 calc R
H4B H 0.4543 0.1623 0.2479 0.038 Uiso 1 1 calc R
C5 C 0.7253(2) 0.36736(16) 0.47667(17) 0.0357(5) Uani 1 1 d .
H5A H 0.7568 0.3250 0.5252 0.043 Uiso 1 1 calc R
C6 C 0.6463(3) 0.43441(19) 0.5246(2) 0.0488(6) Uani 1 1 d .
H6A H 0.6986 0.4645 0.5730 0.073 Uiso 1 1 calc R
H6B H 0.5783 0.4052 0.5527 0.073 Uiso 1 1 calc R
H6C H 0.6119 0.4760 0.4784 0.073 Uiso 1 1 calc R
C7 C 0.8365(2) 0.41296(16) 0.4434(2) 0.0451(6) Uani 1 1 d .
H7A H 0.8948 0.3705 0.4220 0.068 Uiso 1 1 calc R
H7B H 0.8776 0.4465 0.4945 0.068 Uiso 1 1 calc R
H7C H 0.8094 0.4515 0.3919 0.068 Uiso 1 1 calc R
C8 C 0.6769(2) 0.18566(16) 0.17363(15) 0.0314(4) Uani 1 1 d .
H8A H 0.6834 0.2467 0.1528 0.038 Uiso 1 1 calc R
C9 C 0.5816(2) 0.14217(16) 0.10728(15) 0.0342(5) Uani 1 1 d .
H9A H 0.6138 0.1372 0.0461 0.051 Uiso 1 1 calc R
H9B H 0.5051 0.1763 0.1019 0.051 Uiso 1 1 calc R
H9C H 0.5638 0.0847 0.1307 0.051 Uiso 1 1 calc R
C10 C 0.8039(2) 0.14440(18) 0.16803(16) 0.0388(5) Uani 1 1 d .
H10A H 0.8001 0.0838 0.1859 0.058 Uiso 1 1 calc R
H10B H 0.8653 0.1743 0.2103 0.058 Uiso 1 1 calc R
H10C H 0.8280 0.1486 0.1042 0.058 Uiso 1 1 calc R
C11 C 0.75193(16) 0.13656(12) 0.48253(12) 0.0209(4) Uani 1 1 d .
H11A H 0.6640 0.1323 0.4754 0.025 Uiso 1 1 calc R
C12 C 0.81432(16) 0.09175(12) 0.55329(13) 0.0221(4) Uani 1 1 d .
H12A H 0.7697 0.0578 0.5938 0.027 Uiso 1 1 calc R
C13 C 0.94573(16) 0.09598(11) 0.56616(12) 0.0195(3) Uani 1 1 d .
C14 C 1.00392(16) 0.14583(12) 0.50051(13) 0.0206(3) Uani 1 1 d .
H14A H 1.0919 0.1494 0.5037 0.025 Uiso 1 1 calc R
C15 C 0.93345(16) 0.18898(12) 0.43224(13) 0.0205(3) Uani 1 1 d .
H15A H 0.9752 0.2225 0.3895 0.025 Uiso 1 1 calc R
C16 C 0.94632(19) 0.01079(15) 0.70755(14) 0.0301(4) Uani 1 1 d .
H16A H 0.8851 0.0495 0.7317 0.045 Uiso 1 1 calc R
H16B H 1.0066 -0.0071 0.7584 0.045 Uiso 1 1 calc R
H16C H 0.9040 -0.0400 0.6801 0.045 Uiso 1 1 calc R
C17 C 1.14540(16) 0.05430(13) 0.64622(14) 0.0242(4) Uani 1 1 d .
H17A H 1.1764 0.0531 0.5844 0.036 Uiso 1 1 calc R
H17B H 1.1747 0.0031 0.6811 0.036 Uiso 1 1 calc R
H17C H 1.1762 0.1060 0.6795 0.036 Uiso 1 1 calc R
C18 C 0.23292(16) 0.25395(13) 0.33700(13) 0.0218(4) Uani 1 1 d .
C19 C 0.21014(18) 0.33510(15) 0.37271(15) 0.0306(5) Uani 1 1 d .
H19A H 0.2493 0.3522 0.4312 0.037 Uiso 1 1 calc R
C20 C 0.13020(18) 0.39069(15) 0.32258(17) 0.0338(5) Uani 1 1 d .
H20A H 0.1158 0.4462 0.3469 0.041 Uiso 1 1 calc R
C21 C 0.07054(17) 0.36697(14) 0.23742(15) 0.0284(4) Uani 1 1 d .
C22 C 0.09461(18) 0.28611(14) 0.20314(13) 0.0272(4) Uani 1 1 d .
H22A H 0.0543 0.2689 0.1451 0.033 Uiso 1 1 calc R
C23 C 0.17556(18) 0.22977(13) 0.25102(13) 0.0249(4) Uani 1 1 d .
H23A H 0.1919 0.1751 0.2255 0.030 Uiso 1 1 calc R
C24 C -0.0182(2) 0.42746(16) 0.18480(19) 0.0409(5) Uani 1 1 d .
H24A H 0.0270 0.4784 0.1662 0.061 Uiso 1 1 calc R
H24B H -0.0829 0.4449 0.2246 0.061 Uiso 1 1 calc R
H24C H -0.0565 0.3985 0.1293 0.061 Uiso 1 1 calc R

loop_
_atom_site_aniso_label
_atom_site_aniso_U_11
_atom_site_aniso_U_22
_atom_site_aniso_U_33
_atom_site_aniso_U_23
_atom_site_aniso_U_13
_atom_site_aniso_U_12
S1 0.0134(2) 0.0354(3) 0.0302(3) 0.00708(19) 0.00420(17) -0.00501(17)
O1 0.0194(7) 0.0305(8) 0.0623(11) 0.0066(7) 0.0038(7) -0.0063(6)
O2 0.0218(7) 0.0706(12) 0.0264(7) 0.0126(7) 0.0055(6) -0.0084(7)
N1 0.0124(6) 0.0297(8) 0.0232(7) 0.0017(6) 0.0033(5) -0.0043(6)
N2 0.0118(6) 0.0236(7) 0.0208(7) 0.0035(6) 0.0016(5) -0.0016(5)
N3 0.0146(7) 0.0298(8) 0.0262(8) 0.0078(6) -0.0018(6) -0.0013(6)
B1 0.0124(8) 0.0272(10) 0.0248(9) 0.0096(8) 0.0010(7) -0.0030(7)
C1 0.0200(9) 0.0439(12) 0.0341(10) -0.0129(9) 0.0062(8) -0.0078(8)
C2 0.0162(8) 0.0256(10) 0.0439(12) 0.0010(8) -0.0004(8) -0.0029(7)
C3 0.0146(8) 0.0516(13) 0.0191(8) 0.0042(8) 0.0014(6) -0.0015(8)
C4 0.0173(9) 0.0512(13) 0.0274(10) -0.0115(9) 0.0041(7) -0.0069(8)
C5 0.0311(11) 0.0361(12) 0.0385(12) 0.0000(9) -0.0042(9) -0.0028(9)
C6 0.0401(13) 0.0478(15) 0.0582(16) -0.0180(13) 0.0023(12) -0.0079(11)
C7 0.0281(11) 0.0320(12) 0.0729(18) 0.0019(11) -0.0098(11) -0.0084(9)
C8 0.0271(10) 0.0390(12) 0.0282(10) 0.0035(9) 0.0039(8) 0.0014(8)
C9 0.0301(11) 0.0456(13) 0.0275(10) -0.0063(9) 0.0067(8) -0.0002(9)
C10 0.0241(10) 0.0642(16) 0.0287(10) 0.0071(10) 0.0061(8) 0.0103(10)
C11 0.0121(7) 0.0272(9) 0.0234(8) 0.0044(7) 0.0014(6) -0.0024(6)
C12 0.0140(8) 0.0281(9) 0.0243(8) 0.0063(7) 0.0016(6) -0.0033(7)
C13 0.0149(8) 0.0213(8) 0.0218(8) 0.0010(6) -0.0005(6) 0.0002(6)
C14 0.0109(7) 0.0261(9) 0.0247(8) 0.0008(7) 0.0007(6) -0.0010(6)
C15 0.0128(8) 0.0258(9) 0.0231(8) 0.0019(7) 0.0032(6) -0.0021(6)
C16 0.0215(9) 0.0378(11) 0.0301(10) 0.0127(8) -0.0038(7) -0.0050(8)
C17 0.0156(8) 0.0281(9) 0.0281(9) 0.0029(7) -0.0031(7) 0.0021(7)
C18 0.0115(7) 0.0312(9) 0.0234(8) -0.0015(7) 0.0045(6) -0.0033(6)
C19 0.0150(8) 0.0454(12) 0.0313(10) -0.0159(9) 0.0011(7) 0.0002(8)
C20 0.0175(9) 0.0346(11) 0.0487(13) -0.0158(10) 0.0001(8) 0.0013(8)
C21 0.0153(8) 0.0328(10) 0.0373(11) 0.0020(8) 0.0035(7) -0.0047(7)
C22 0.0234(9) 0.0365(11) 0.0217(8) -0.0009(8) 0.0015(7) -0.0072(8)
C23 0.0222(9) 0.0276(9) 0.0255(9) -0.0052(7) 0.0051(7) -0.0058(7)
C24 0.0244(10) 0.0388(12) 0.0583(15) 0.0088(11) -0.0028(10) -0.0013(9)

loop_
_atom_type_symbol
_atom_type_description
_atom_type_scat_dispersion_real
_atom_type_scat_dispersion_imag
_atom_type_scat_source
C C 0.0033 0.0016 'International Tables Vol C Tables 4.2.6.8 and 6.1.1.4'
H H 0.0000 0.0000 'International Tables Vol C Tables 4.2.6.8 and 6.1.1.4'
B B 0.0013 0.0007 'International Tables Vol C Tables 4.2.6.8 and 6.1.1.4'
N N 0.0061 0.0033 'International Tables Vol C Tables 4.2.6.8 and 6.1.1.4'
O O 0.0106 0.0060 'International Tables Vol C Tables 4.2.6.8 and 6.1.1.4'
S S 0.1246 0.1234 'International Tables Vol C Tables 4.2.6.8 and 6.1.1.4'

loop_
_geom_angle_atom_site_label_1
_geom_angle_atom_site_label_2
_geom_angle_atom_site_label_3
_geom_angle
O2 S1 O1 119.28(11)
O2 S1 N1 107.09(9)
O1 S1 N1 107.97(9)
O2 S1 C18 107.95(10)
O1 S1 C18 106.90(9)
N1 S1 C18 107.09(8)
C1 N1 C4 115.46(16)
C1 N1 S1 116.49(13)
C4 N1 S1 115.75(12)
C15 N2 C11 116.55(15)
C15 N2 B1 121.26(14)
C11 N2 B1 121.99(14)
C13 N3 C17 121.83(16)
C13 N3 C16 120.49(15)
C17 N3 C16 117.68(15)
N2 B1 C2 110.14(16)
N2 B1 C3 110.42(16)
C2 B1 C3 111.75(15)
N1 C1 C2 113.51(17)
C1 C2 C5 111.66(19)
C1 C2 B1 116.39(17)
C5 C2 B1 114.97(17)
C4 C3 C8 112.26(16)
C4 C3 B1 111.92(17)
C8 C3 B1 115.34(16)
N1 C4 C3 110.39(16)
C7 C5 C2 113.1(2)
C7 C5 C6 108.0(2)
C2 C5 C6 113.20(19)
C9 C8 C10 110.35(19)
C9 C8 C3 113.27(18)
C10 C8 C3 111.08(18)
N2 C11 C12 123.78(16)
C11 C12 C13 120.00(16)
N3 C13 C14 122.36(16)
N3 C13 C12 121.86(16)
C14 C13 C12 115.78(16)
C15 C14 C13 120.00(16)
N2 C15 C14 123.82(16)
C23 C18 C19 119.71(18)
C23 C18 S1 120.28(15)
C19 C18 S1 119.99(15)
C20 C19 C18 119.67(18)
C19 C20 C21 121.3(2)
C22 C21 C20 118.07(19)
C22 C21 C24 121.3(2)
C20 C21 C24 120.6(2)
C23 C22 C21 121.84(18)
C22 C23 C18 119.37(18)

loop_
_geom_bond_atom_site_label_1
_geom_bond_atom_site_label_2
_geom_bond_distance
S1 O2 1.4342(16)
S1 O1 1.4352(17)
S1 N1 1.6253(15)
S1 C18 1.761(2)
N1 C1 1.461(3)
N1 C4 1.483(2)
N2 C15 1.350(2)
N2 C11 1.351(2)
N2 B1 1.610(2)
N3 C13 1.347(2)
N3 C17 1.453(2)
N3 C16 1.455(2)
B1 C2 1.622(3)
B1 C3 1.647(3)
C1 C2 1.514(3)
C2 C5 1.526(3)
C3 C4 1.500(3)
C3 C8 1.543(3)
C5 C7 1.509(3)
C5 C6 1.547(4)
C8 C9 1.507(3)
C8 C10 1.524(3)
C11 C12 1.367(2)
C12 C13 1.418(2)
C13 C14 1.413(2)
C14 C15 1.370(2)
C18 C23 1.392(3)
C18 C19 1.393(3)
C19 C20 1.383(3)
C20 C21 1.389(3)
C21 C22 1.384(3)
C21 C24 1.503(3)
C22 C23 1.382(3)
